data_4513086
loop_
_publ_author_name
'Belitzky, A.'
'Weissbuch, I.'
'Posner-Diskin, Y.'
'Lahav, M.'
'Lubomirsky, I.'

_publ_section_title
;
 Design of Pyroelectric Mixed Crystals Having a Varying Degree of
 Polarity: Thel-Asparagine&#x00B7;H2O/l-Aspartic Acid System
;
_journal_issue 5
_journal_name_full 'Crystal Growth &amp; Design'
_journal_page_first 2445
_journal_paper_doi 10.1021/acs.cgd.5b00230
_journal_volume 15
_journal_year 2015
_chemical_absolute_configuration rm
_chemical_formula_moiety 'C4 H7.81 N1.81 O3.20, H2 O'
_chemical_formula_sum 'C4 H9.82 N1.82 O4.18'
_chemical_formula_weight 150.32
_chemical_name_systematic
; 
 ? 
;
_space_group_IT_number 4
_symmetry_cell_setting monoclinic
_symmetry_space_group_name_Hall 'P 2yb'
_symmetry_space_group_name_H-M 'P 1 21 1'
_atom_sites_solution_hydrogens geom
_atom_sites_solution_primary direct
_atom_sites_solution_secondary difmap
_audit_creation_method SHELXL-97
_cell_angle_alpha 90.00
_cell_angle_beta 90.048(9)
_cell_angle_gamma 90.00
_cell_formula_units_Z 4
_cell_length_a 9.7862(17)
_cell_length_b 5.5668(9)
_cell_length_c 11.706(2)
_cell_measurement_reflns_used 59987
_cell_measurement_temperature 100(2)
_cell_measurement_theta_max 40.27
_cell_measurement_theta_min 1.74
_cell_volume 637.72(19)
_computing_cell_refinement 'APEX 2'
_computing_data_collection 'Collect package Bruker'
_computing_data_reduction 'APEX 2'
_computing_structure_refinement 'SHELXL-97 (Sheldrick, 1997)'
_computing_structure_solution 'SHELXS-97 (Sheldrick, 1990)'
_diffrn_ambient_temperature 100(2)
_diffrn_measured_fraction_theta_full 0.989
_diffrn_measured_fraction_theta_max 0.989
_diffrn_measurement_device_type 'Bruker APEX-II KappaCCD'
_diffrn_measurement_method 'phi and omega scans'
_diffrn_radiation_monochromator graphite
_diffrn_radiation_source 'fine-focus sealed tube'
_diffrn_radiation_type MoK\a
_diffrn_radiation_wavelength 0.71073
_diffrn_reflns_av_R_equivalents 0.0533
_diffrn_reflns_av_sigmaI/netI 0.0269
_diffrn_reflns_limit_h_max 17
_diffrn_reflns_limit_h_min -17
_diffrn_reflns_limit_k_max 10
_diffrn_reflns_limit_k_min -10
_diffrn_reflns_limit_l_max 21
_diffrn_reflns_limit_l_min -21
_diffrn_reflns_number 59908
_diffrn_reflns_theta_full 40.40
_diffrn_reflns_theta_max 40.40
_diffrn_reflns_theta_min 1.74
_exptl_absorpt_coefficient_mu 0.140
_exptl_absorpt_correction_T_max 0.9725
_exptl_absorpt_correction_T_min 0.9460
_exptl_absorpt_correction_type multi-scan
_exptl_absorpt_process_details 'Bruker APEX2'
_exptl_crystal_colour colorless
_exptl_crystal_density_diffrn 1.566
_exptl_crystal_density_method 'not measured'
_exptl_crystal_description chunk
_exptl_crystal_F_000 320
_exptl_crystal_size_max 0.40
_exptl_crystal_size_mid 0.20
_exptl_crystal_size_min 0.20
_refine_diff_density_max 0.462
_refine_diff_density_min -0.242
_refine_diff_density_rms 0.051
_refine_ls_abs_structure_details 'Flack H D (1983), Acta Cryst. A39, 876-881'
_refine_ls_abs_structure_Flack 0.1(4)
_refine_ls_extinction_method none
_refine_ls_goodness_of_fit_ref 1.069
_refine_ls_hydrogen_treatment refxyz
_refine_ls_matrix_type full
_refine_ls_number_parameters 218
_refine_ls_number_reflns 8016
_refine_ls_number_restraints 31
_refine_ls_restrained_S_all 1.068
_refine_ls_R_factor_all 0.0334
_refine_ls_R_factor_gt 0.0306
_refine_ls_shift/su_max 0.002
_refine_ls_shift/su_mean 0.000
_refine_ls_structure_factor_coef Fsqd
_refine_ls_weighting_details 'calc w=1/[\s^2^(Fo^2^)+(0.0413P)^2^+0.0406P] where P=(Fo^2^+2Fc^2^)/3'
_refine_ls_weighting_scheme calc
_refine_ls_wR_factor_gt 0.0770
_refine_ls_wR_factor_ref 0.0788
_reflns_number_gt 7519
_reflns_number_total 8016
_reflns_threshold_expression >2sigma(I)
_cod_data_source_file cg5b00230_si_002.cif
_cod_data_source_block newd
_cod_depositor_comments
;
The following automatic conversions were performed:

'_symmetry_cell_setting' value 'Monoclinic' changed to 'monoclinic'
according to
/usr/data/users/saulius/crontab/automatic-downloads/current/ACS/lib/dictionaries/cif_core.dic
dictionary named 'cif_core.dic' version 2.4.2 from 2011-04-26.

Automatic conversion script
Id: cif_fix_values 3271 2015-04-21 07:52:19Z andrius 
;
_cod_original_cell_volume 637.71(19)
_cod_original_sg_symbol_Hall P2yb
_cod_original_sg_symbol_H-M P2(1)
_cod_database_code 4513086

loop_
_symmetry_equiv_pos_as_xyz
'x, y, z'
'-x, y+1/2, -z'

loop_
_atom_site_label
_atom_site_type_symbol
_atom_site_fract_x
_atom_site_fract_y
_atom_site_fract_z
_atom_site_U_iso_or_equiv
_atom_site_adp_type
_atom_site_occupancy
_atom_site_symmetry_multiplicity
_atom_site_calc_flag
_atom_site_refinement_flags
_atom_site_disorder_assembly
_atom_site_disorder_group
O1 O 0.70419(5) 0.98737(10) -0.00201(4) 0.01423(8) Uani 1 1 d D . .
O2 O 0.92407(5) 0.87466(11) -0.00553(4) 0.01390(8) Uani 1 1 d D . .
C1 C 0.80592(6) 0.86779(11) 0.03392(5) 0.01016(8) Uani 1 1 d D . .
N1 N 0.90550(5) 0.57646(11) 0.17119(4) 0.01122(8) Uani 1 1 d D . .
H1A H 0.9445 0.6764 0.2234 0.017 Uiso 1 1 calc R . .
H1B H 0.9638 0.5547 0.1116 0.017 Uiso 1 1 calc R . .
H1C H 0.8874 0.4322 0.2045 0.017 Uiso 1 1 calc R . .
C2 C 0.77571(6) 0.68472(11) 0.12879(5) 0.00985(8) Uani 1 1 d D B .
H2 H 0.7216 0.5520 0.0932 0.012 Uiso 1 1 calc R . .
C3 C 0.69079(6) 0.78307(12) 0.22704(5) 0.01137(9) Uani 1 1 d D . .
H3A H 0.5975 0.8190 0.1991 0.014 Uiso 1 1 calc R A 1
H3B H 0.6832 0.6588 0.2872 0.014 Uiso 1 1 calc R A 1
C4 C 0.7516(2) 1.0071(5) 0.27796(19) 0.00953(18) Uani 0.832(11) 1 d PD B 1
O3 O 0.8548(2) 1.1066(3) 0.23652(18) 0.01247(18) Uani 0.832(11) 1 d PD B 1
N2 N 0.68379(18) 1.0967(3) 0.36879(13) 0.01149(17) Uani 0.832(11) 1 d PD B 1
H2A H 0.7119 1.2304 0.4013 0.017 Uiso 0.832(11) 1 calc PR B 1
H2B H 0.6115 1.0214 0.3955 0.017 Uiso 0.832(11) 1 calc PR B 1
C4A C 0.7468(14) 1.018(3) 0.2881(11) 0.011 Uiso 0.168(11) 1 d PD B 2
O3A O 0.8533(11) 1.087(2) 0.2460(10) 0.011 Uiso 0.168(11) 1 d PD B 2
O4 O 0.7005(8) 1.0926(17) 0.3803(7) 0.017 Uiso 0.168(11) 1 d PD B 2
H4 H 0.7577 1.1851 0.4109 0.026 Uiso 0.168(11) 1 calc PR B 2
O11 O 0.20429(5) -0.00759(10) 0.50189(4) 0.01407(8) Uani 1 1 d D . .
O12 O 0.42411(5) 0.10482(11) 0.50548(4) 0.01359(8) Uani 1 1 d D . .
C11 C 0.30582(6) 0.11167(11) 0.46597(5) 0.01002(8) Uani 1 1 d D . .
N11 N 0.40563(5) 0.40243(11) 0.32858(4) 0.01120(8) Uani 1 1 d D . .
H11A H 0.4446 0.3024 0.2764 0.017 Uiso 1 1 calc R . .
H11B H 0.4640 0.4241 0.3883 0.017 Uiso 1 1 calc R . .
H11C H 0.3876 0.5467 0.2952 0.017 Uiso 1 1 calc R . .
C12 C 0.27566(6) 0.29433(11) 0.37090(5) 0.01000(8) Uani 1 1 d D D .
H12 H 0.2215 0.4272 0.4063 0.012 Uiso 1 1 calc R . .
C13 C 0.19102(6) 0.19567(12) 0.27270(5) 0.01161(9) Uani 1 1 d D . .
H13A H 0.0980 0.1584 0.3008 0.014 Uiso 1 1 calc R C 3
H13B H 0.1826 0.3207 0.2129 0.014 Uiso 1 1 calc R C 3
C14 C 0.2521(3) -0.0283(6) 0.2203(3) 0.0097(2) Uani 0.805(12) 1 d PD D 3
O13 O 0.3559(3) -0.1269(7) 0.2624(3) 0.0137(2) Uani 0.805(12) 1 d PD D 3
N12 N 0.1863(4) -0.1175(6) 0.1283(2) 0.01371(16) Uani 0.805(12) 1 d PD D 3
H12A H 0.2159 -0.2498 0.0954 0.021 Uiso 0.805(12) 1 calc PR D 3
H12B H 0.1138 -0.0435 0.1012 0.021 Uiso 0.805(12) 1 calc PR D 3
C14A C 0.2470(18) -0.039(3) 0.2214(16) 0.014 Uiso 0.195(12) 1 d PD D 4
O13A O 0.3511(14) -0.115(3) 0.2598(13) 0.011 Uiso 0.195(12) 1 d PD D 4
O14 O 0.1884(14) -0.117(3) 0.1346(10) 0.017 Uiso 0.195(12) 1 d PD D 4
H14 H 0.2468 -0.1716 0.0888 0.025 Uiso 0.195(12) 1 calc PR D 4
O5 O 0.52151(6) 0.28945(12) 0.11429(4) 0.01684(9) Uani 1 1 d D . .
H5A H 0.4537(11) 0.322(3) 0.0744(11) 0.025 Uiso 1 1 d D . .
H5B H 0.5686(12) 0.194(2) 0.0766(11) 0.025 Uiso 1 1 d D . .
O15 O 0.02148(6) 0.68930(12) 0.38579(5) 0.01689(9) Uani 1 1 d D . .
H15A H 0.0693(12) 0.788(2) 0.4203(11) 0.025 Uiso 1 1 d D . .
H15B H -0.0436(11) 0.656(3) 0.4287(10) 0.025 Uiso 1 1 d D . .

loop_
_atom_site_aniso_label
_atom_site_aniso_U_11
_atom_site_aniso_U_22
_atom_site_aniso_U_33
_atom_site_aniso_U_23
_atom_site_aniso_U_13
_atom_site_aniso_U_12
O1 0.01253(17) 0.0161(2) 0.01403(18) 0.00302(16) -0.00156(14) 0.00123(15)
O2 0.01256(17) 0.01529(19) 0.01386(17) 0.00256(16) 0.00455(13) 0.00028(15)
C1 0.01127(19) 0.0102(2) 0.00904(18) -0.00025(16) 0.00026(15) -0.00095(16)
N1 0.01077(17) 0.01183(19) 0.01107(18) -0.00002(15) 0.00077(14) 0.00108(15)
C2 0.00921(18) 0.01010(19) 0.01022(19) 0.00052(16) 0.00054(14) -0.00102(15)
C3 0.01015(19) 0.0117(2) 0.0122(2) 0.00106(18) 0.00280(15) -0.00080(16)
C4 0.0107(3) 0.0099(4) 0.0080(5) 0.0007(4) 0.0025(3) 0.0031(3)
O3 0.0122(2) 0.0113(4) 0.0139(5) 0.0022(3) 0.0043(3) -0.0024(3)
N2 0.0118(4) 0.0129(2) 0.0098(3) -0.0018(3) 0.0024(2) 0.0010(3)
O11 0.01240(17) 0.0158(2) 0.01405(18) 0.00283(16) 0.00149(13) -0.00144(15)
O12 0.01218(17) 0.01501(19) 0.01358(17) 0.00253(15) -0.00400(13) -0.00008(15)
C11 0.01117(19) 0.01010(19) 0.00879(18) 0.00005(16) -0.00023(14) 0.00100(16)
N11 0.01096(17) 0.01205(19) 0.01059(17) 0.00008(15) -0.00084(14) -0.00144(15)
C12 0.00920(18) 0.00996(19) 0.0108(2) 0.00051(16) -0.00050(15) 0.00099(15)
C13 0.01017(19) 0.0123(2) 0.0123(2) 0.00126(18) -0.00302(15) 0.00082(16)
C14 0.0102(4) 0.0094(5) 0.0094(3) 0.0021(3) -0.0019(3) -0.0034(3)
O13 0.0118(4) 0.0133(6) 0.0160(3) 0.0009(3) -0.0046(3) 0.0030(3)
N12 0.0162(3) 0.0130(3) 0.0119(4) -0.0023(3) -0.0068(3) -0.0005(2)
O5 0.0172(2) 0.0191(2) 0.01416(19) -0.00088(17) -0.00119(15) 0.00333(17)
O15 0.0170(2) 0.0192(2) 0.01450(19) -0.00098(17) 0.00132(15) -0.00341(17)

loop_
_atom_type_symbol
_atom_type_description
_atom_type_scat_dispersion_real
_atom_type_scat_dispersion_imag
_atom_type_scat_source
C C 0.0033 0.0016 'International Tables Vol C Tables 4.2.6.8 and 6.1.1.4'
H H 0.0000 0.0000 'International Tables Vol C Tables 4.2.6.8 and 6.1.1.4'
N N 0.0061 0.0033 'International Tables Vol C Tables 4.2.6.8 and 6.1.1.4'
O O 0.0106 0.0060 'International Tables Vol C Tables 4.2.6.8 and 6.1.1.4'

loop_
_geom_angle_atom_site_label_1
_geom_angle_atom_site_label_2
_geom_angle_atom_site_label_3
_geom_angle
O2 C1 O1 126.09(6)
O2 C1 C2 117.87(5)
O1 C1 C2 115.86(5)
C2 N1 H1A 109.5
C2 N1 H1B 109.5
H1A N1 H1B 109.5
C2 N1 H1C 109.5
H1A N1 H1C 109.5
H1B N1 H1C 109.5
N1 C2 C3 111.08(5)
N1 C2 C1 110.15(5)
C3 C2 C1 114.41(5)
N1 C2 H2 106.9
C3 C2 H2 106.9
C1 C2 H2 106.9
C4 C3 C2 112.44(8)
C2 C3 C4A 116.6(4)
C4 C3 H3A 109.1
C2 C3 H3A 109.1
C4A C3 H3A 107.5
C4 C3 H3B 109.1
C2 C3 H3B 109.1
C4A C3 H3B 106.3
H3A C3 H3B 107.8
O3 C4 N2 122.7(2)
O3 C4 C3 122.18(16)
N2 C4 C3 115.10(17)
C4 N2 H2A 120.0
C4 N2 H2B 120.0
H2A N2 H2B 120.0
O3A C4A O4 124.0(13)
O3A C4A C3 112.0(10)
O4 C4A C3 122.8(10)
C4A O4 H4 109.5
O12 C11 O11 126.08(6)
O12 C11 C12 117.83(5)
O11 C11 C12 115.92(5)
C12 N11 H11A 109.5
C12 N11 H11B 109.5
H11A N11 H11B 109.5
C12 N11 H11C 109.5
H11A N11 H11C 109.5
H11B N11 H11C 109.5
N11 C12 C13 111.04(5)
N11 C12 C11 110.13(5)
C13 C12 C11 114.41(5)
N11 C12 H12 107.0
C13 C12 H12 107.0
C11 C12 H12 107.0
C14 C13 C12 112.91(11)
C12 C13 C14A 114.1(5)
C14 C13 H13A 109.0
C12 C13 H13A 109.0
C14A C13 H13A 106.3
C14 C13 H13B 109.0
C12 C13 H13B 109.0
C14A C13 H13B 110.5
H13A C13 H13B 107.8
O13 C14 N12 122.5(4)
O13 C14 C13 121.4(3)
N12 C14 C13 116.0(3)
C14 N12 H12A 120.0
C14 N12 H12B 120.0
H12A N12 H12B 120.0
O13A C14A O14 125.2(19)
O13A C14A C13 117.4(13)
O14 C14A C13 116.9(13)
H5A O5 H5B 106.6(12)
H15A O15 H15B 106.7(12)

loop_
_geom_bond_atom_site_label_1
_geom_bond_atom_site_label_2
_geom_bond_distance
O1 C1 1.2690(8)
O2 C1 1.2460(8)
C1 C2 1.5362(8)
N1 C2 1.4905(8)
N1 H1A 0.9100
N1 H1B 0.9100
N1 H1C 0.9100
C2 C3 1.5215(8)
C2 H2 1.0000
C3 C4 1.505(3)
C3 C4A 1.586(14)
C3 H3A 0.9900
C3 H3B 0.9900
C4 O3 1.250(2)
C4 N2 1.3491(19)
N2 H2A 0.8800
N2 H2B 0.8800
C4A O3A 1.215(12)
C4A O4 1.243(11)
O4 H4 0.8400
O11 C11 1.2671(8)
O12 C11 1.2469(7)
C11 C12 1.5359(8)
N11 C12 1.4922(8)
N11 H11A 0.9100
N11 H11B 0.9100
N11 H11C 0.9100
C12 C13 1.5191(8)
C12 H12 1.0000
C13 C14 1.513(4)
C13 C14A 1.537(19)
C13 H13A 0.9900
C13 H13B 0.9900
C14 O13 1.255(3)
C14 N12 1.349(3)
N12 H12A 0.8800
N12 H12B 0.8800
C14A O13A 1.192(13)
C14A O14 1.246(13)
O14 H14 0.8400
O5 H5A 0.831(8)
O5 H5B 0.831(8)
O15 H15A 0.828(8)
O15 H15B 0.832(8)
